data_1575652
loop_
_publ_author_name
'Molinska, Paulina'
'Male, Louise'
'Lewis, James E. M.'

_publ_section_title
;
 Coordination sphere interactions drive isomer selection in heteroleptic
 Pd(ii) cages with low-symmetry ligands.
;
_journal_issue 38
_journal_name_full 'Chemical science'
_journal_page_first 17939
_journal_page_last 17947
_journal_paper_doi 10.1039/d5sc04881h
_journal_volume 16
_journal_year 2025
_chemical_formula_moiety 'C68 H46 N8 Pd2, 4(B F4), C4 H10 O, C2 H3 N'
_chemical_formula_sum 'C74 H59 B4 F16 N9 O Pd2'
_chemical_formula_weight 1650.34
_space_group_crystal_system monoclinic
_space_group_IT_number 12
_space_group_name_Hall '-C 2y'
_space_group_name_H-M_alt 'C 1 2/m 1'
_atom_sites_solution_hydrogens geom
_atom_sites_solution_primary dual
_audit_creation_date 2024-10-09
_audit_creation_method
;
Olex2 1.5
(compiled 2024.02.16 svn.r378c4104 for OlexSys, GUI svn.r6928)
;
_audit_update_record
;
2025-05-15 deposited with the CCDC.	2025-08-22 downloaded from the CCDC.
;
_cell_angle_alpha 90
_cell_angle_beta 100.318(3)
_cell_angle_gamma 90
_cell_formula_units_Z 4
_cell_length_a 12.5045(4)
_cell_length_b 42.5947(13)
_cell_length_c 15.1704(5)
_cell_measurement_reflns_used 11489
_cell_measurement_temperature 100.00(10)
_cell_measurement_theta_max 76.1410
_cell_measurement_theta_min 5.0660
_cell_volume 7949.5(4)
_computing_cell_refinement 'CrysAlisPro 1.171.43.116a (Rigaku OD, 2024)'
_computing_data_collection 'CrysAlisPro system (CCD 43.116a 64-bit (release 22-03-2024))'
_computing_data_reduction 'CrysAlisPro 1.171.43.116a (Rigaku OD, 2024)'
_computing_molecular_graphics 'Olex2 1.5 (Dolomanov et al., 2009)'
_computing_publication_material 'Olex2 1.5 (Dolomanov et al., 2009)'
_computing_structure_refinement 'SHELXL 2019/3 (Sheldrick, 2015)'
_computing_structure_solution 'SHELXT 2018/2 (Sheldrick, 2018)'
_diffrn_ambient_environment N~2~
_diffrn_ambient_temperature 100.00(10)
_diffrn_detector 'CCD plate'
_diffrn_detector_area_resol_mean 5.1768
_diffrn_detector_type Atlas
_diffrn_measured_fraction_theta_full 0.999
_diffrn_measured_fraction_theta_max 0.980
_diffrn_measurement_details
;
List of Runs (angles in degrees, time in seconds):

  # Type    Start    End  Width  t~exp~   \w     \q     \k     \f   Frames
#--------------------------------------------------------------------------
  1  \w    -69.00  34.00   1.00    1.44    --  -40.21  52.00 174.00  103
  2  \w    -34.00  69.00   1.00    1.44    --   40.21 -52.00  28.00  103
  3  \w     12.00 114.00   1.00    1.44    --   40.21  52.00 174.00  102
  4  \w     39.00 142.00   1.00    5.75    --  113.00 -52.00  28.00  103
  5  \w     39.00 142.00   1.00    5.75    --  113.00 -52.00  28.00  103
  6  \w     84.00 178.00   1.00    5.75    --  113.00  52.00 174.00   94
  7  \w   -114.00 -12.00   1.00    1.44    --  -40.21 -52.00  28.00  102
  8  \w     27.00  95.00   1.00    1.44    --   40.21-125.00  60.00   68
  9  \w     27.00  95.00   1.00    1.44    --   40.21-125.00 -90.00   68
 10  \w     38.00 109.00   1.00    5.75    --  113.00-111.00  60.00   71
 11  \w     85.00 178.00   1.00    5.75    --  113.00  45.00 120.00   93
 12  \w     35.00 144.00   1.00    5.75    --  113.00 -30.00 150.00  109
 13  \w    104.00 178.00   1.00    5.75    --  113.00 111.00-180.00   74
 14  \w     38.00 109.00   1.00    5.75    --  113.00-111.00 -30.00   71
 15  \w     38.00 109.00   1.00    5.75    --  113.00-111.00-150.00   71
 16  \w    104.00 178.00   1.00    5.75    --  113.00 111.00  90.00   74
 17  \w     11.00  72.00   1.00    1.44    --   40.21  57.00 -60.00   61
;
_diffrn_measurement_device 'four-circle diffractometer'
_diffrn_measurement_device_type 'SuperNova, Dual, Cu at home/near, Atlas'
_diffrn_measurement_method '\w scans'
_diffrn_orient_matrix_type 'CrysAlisPro convention (1999,Acta A55,543-557)'
_diffrn_orient_matrix_UB_11 0.0184810000
_diffrn_orient_matrix_UB_12 0.0073959000
_diffrn_orient_matrix_UB_13 -0.0955145000
_diffrn_orient_matrix_UB_21 -0.0922197000
_diffrn_orient_matrix_UB_22 -0.0227928000
_diffrn_orient_matrix_UB_23 -0.0386522000
_diffrn_orient_matrix_UB_31 -0.0826351000
_diffrn_orient_matrix_UB_32 0.0271025000
_diffrn_orient_matrix_UB_33 -0.0063157000
_diffrn_radiation_monochromator mirror
_diffrn_radiation_probe x-ray
_diffrn_radiation_type 'Cu K\a'
_diffrn_radiation_wavelength 1.54184
_diffrn_reflns_av_R_equivalents 0.0443
_diffrn_reflns_av_unetI/netI 0.0392
_diffrn_reflns_Laue_measured_fraction_full 0.999
_diffrn_reflns_Laue_measured_fraction_max 0.980
_diffrn_reflns_limit_h_max 15
_diffrn_reflns_limit_h_min -15
_diffrn_reflns_limit_k_max 53
_diffrn_reflns_limit_k_min -36
_diffrn_reflns_limit_l_max 18
_diffrn_reflns_limit_l_min -19
_diffrn_reflns_number 33019
_diffrn_reflns_point_group_measured_fraction_full 0.999
_diffrn_reflns_point_group_measured_fraction_max 0.980
_diffrn_reflns_theta_full 67.684
_diffrn_reflns_theta_max 77.253
_diffrn_reflns_theta_min 3.616
_diffrn_source 'micro-focus sealed X-ray tube'
_diffrn_source_type 'SuperNova (Cu) X-ray Source'
_exptl_absorpt_coefficient_mu 4.382
_exptl_absorpt_correction_T_max 1.000
_exptl_absorpt_correction_T_min 0.512
_exptl_absorpt_correction_type gaussian
_exptl_absorpt_process_details
;
CrysAlisPro 1.171.43.116a (Rigaku Oxford Diffraction, 2024)
Numerical absorption correction based on gaussian integration over
a multifaceted crystal model
Empirical absorption correction using spherical harmonics,
implemented in SCALE3 ABSPACK scaling algorithm.
;
_exptl_crystal_colour colourless
_exptl_crystal_colour_primary colourless
_exptl_crystal_density_diffrn 1.379
_exptl_crystal_description plate
_exptl_crystal_F_000 3320
_exptl_crystal_size_max 0.204
_exptl_crystal_size_mid 0.163
_exptl_crystal_size_min 0.078
_refine_diff_density_max 1.012
_refine_diff_density_min -1.231
_refine_diff_density_rms 0.105
_refine_ls_extinction_method none
_refine_ls_goodness_of_fit_ref 1.024
_refine_ls_hydrogen_treatment constr
_refine_ls_matrix_type full
_refine_ls_number_parameters 636
_refine_ls_number_reflns 8391
_refine_ls_number_restraints 577
_refine_ls_restrained_S_all 1.038
_refine_ls_R_factor_all 0.0776
_refine_ls_R_factor_gt 0.0658
_refine_ls_shift/su_max 0.002
_refine_ls_shift/su_mean 0.000
_refine_ls_structure_factor_coef Fsqd
_refine_ls_weighting_details 'w=1/[\s^2^(Fo^2^)+(0.1327P)^2^+9.4832P] where P=(Fo^2^+2Fc^2^)/3'
_refine_ls_weighting_scheme calc
_refine_ls_wR_factor_gt 0.1868
_refine_ls_wR_factor_ref 0.2019
_reflns_Friedel_coverage 0.000
_reflns_number_gt 6806
_reflns_number_total 8391
_reflns_threshold_expression 'I > 2\s(I)'
_cod_data_source_file d5sc04881h3.cif
_cod_data_source_block anti-Pd2_1AC2_4AA2
_cod_depositor_comments 'Adding full bibliography for 1575651--1575653.cif.'
_cod_database_code 1575652
_shelx_shelxl_version_number 2019/3
_chemical_oxdiff_formula 'C68 H48 Pd2 B4 F16 N8'
_shelx_space_group_comment
;
The symmetry employed for this shelxl refinement is uniquely defined
by the following loop, which should always be used as a source of
symmetry information in preference to the above space-group names.
They are only intended as comments.
;
_shelx_estimated_absorpt_t_max 0.726
_shelx_estimated_absorpt_t_min 0.468
_olex2_refinement_description
;
1. Fixed Uiso
 At 1.2 times of:
  All C(H) groups, All C(H,H) groups
 At 1.5 times of:
  All C(H,H,H) groups
2. Restrained distances
 B2-F5 = B2-F6 = B2-F7 = B2-F8
 1.42 with sigma of 0.02
 B3-F9 = B3-F10 = B3-F11 = B3-F12
 1.42 with sigma of 0.02
 B4-F13 = B4-F14 = B4-F15 = B4-F16
 1.42 with sigma of 0.02
 O1-C35
 1.41 with sigma of 0.02
 O1-C37
 1.42 with sigma of 0.02
 C36-C35
 1.48 with sigma of 0.02
 C37-C38
 1.5 with sigma of 0.02
 O1A-C35A
 1.41 with sigma of 0.02
 O1A-C37A
 1.42 with sigma of 0.02
 C36A-C35A
 1.48 with sigma of 0.02
 C37A-C38A
 1.5 with sigma of 0.02
 C34-C32 = C34A-C23
 1.5 with sigma of 0.01
 O1-C36 = O1-C38
 2.37 with sigma of 0.04
 O1A-C36A = O1A-C38A
 2.37 with sigma of 0.04
 C37A-C35A
 2.47 with sigma of 0.04
 B2-F5 \\sim B2-F6 \\sim B2-F7 \\sim B2-F8
 with sigma of 0.02
 F7-F5 \\sim F5-F8 \\sim F8-F6 \\sim F6-F7 \\sim F5-F6 \\sim F7-F8
 with sigma of 0.04
 B3-F9 \\sim B3-F11 \\sim B3-F10 \\sim B3-F12
 with sigma of 0.02
 F9-F11 \\sim F11-F10 \\sim F10-F12 \\sim F12-F9 \\sim F11-F12 \\sim F9-F10
 with sigma of 0.04
 B4-F13 \\sim B4-F14 \\sim B4-F15 \\sim B4-F16
 with sigma of 0.02
 F15-F14 \\sim F14-F16 \\sim F16-F13 \\sim F13-F15 \\sim F14-F13 \\sim F15-F16
 with sigma of 0.04
 C36-C35 \\sim C37-C38
 with sigma of 0.02
 O1-C35 \\sim O1-C37
 with sigma of 0.02
 C36-O1 \\sim O1-C38
 with sigma of 0.04
 C36A-C35A \\sim C37A-C38A
 with sigma of 0.02
 O1A-C35A \\sim O1A-C37A
 with sigma of 0.02
 C36A-O1A \\sim O1A-C38A
 with sigma of 0.04
 C32-C34 \\sim C23-C34A
 with sigma of 0.02
3. Uiso/Uaniso restraints and constraints
B2 \\sim F5 \\sim F6 \\sim F7 \\sim F8: within 2A with sigma of 0.04 and sigma
for terminal atoms of 0.08 within 2A
B3 \\sim F9 \\sim F10 \\sim F11 \\sim F12: within 2A with sigma of 0.04 and
sigma for terminal atoms of 0.08 within 2A
B4 \\sim F13 \\sim F14 \\sim F15 \\sim F16: within 2A with sigma of 0.04 and
sigma for terminal atoms of 0.08 within 2A
C35 \\sim C36 \\sim C37 \\sim C38 \\sim O1: within 2A with sigma of 0.04 and
sigma for terminal atoms of 0.08 within 2A
C35A \\sim C36A \\sim C37A \\sim C38A \\sim O1A: within 2A with sigma of 0.04
and sigma for terminal atoms of 0.08 within 2A
C35 \\sim C36 \\sim C37 \\sim C38 \\sim O1 \\sim C35A \\sim C36A \\sim C37A
\\sim C38A \\sim O1A: within 16A with sigma of 0.04 and sigma for terminal
atoms of 0.04 within 16A
C36 \\sim C36A: within 16A with sigma of 0.01 and sigma for terminal atoms of
0.01 within 16A
4. Rigid body (RIGU) restrains
 B2, F5, F6, F7, F8
 with sigma for 1-2 distances of 0.004 and sigma for 1-3 distances of 0.004
 B3, F9, F10, F11, F12
 with sigma for 1-2 distances of 0.004 and sigma for 1-3 distances of 0.004
 B4, F13, F14, F15, F16
 with sigma for 1-2 distances of 0.004 and sigma for 1-3 distances of 0.004
 C35, C36, C37, C38, O1
 with sigma for 1-2 distances of 0.004 and sigma for 1-3 distances of 0.004
 C35A, C36A, C37A, C38A, O1A
 with sigma for 1-2 distances of 0.004 and sigma for 1-3 distances of 0.004
5. Others
 Sof(H32)=Sof(C34A)=Sof(H34D)=Sof(H34E)=Sof(H34F)=1-FVAR(1)
 Sof(H23)=Sof(C34)=Sof(H34A)=Sof(H34B)=Sof(H34C)=FVAR(1)
 Fixed Sof: B2(0.5) F7(0.5) F5(0.5) F8(0.5) F6(0.5) B3(0.5) F9(0.5) F11(0.5)
 F10(0.5) F12(0.5) B4(0.5) F13(0.5) F14(0.5) F15(0.5) F16(0.5) C35(0.333333)
 H35A(0.333333) H35B(0.333333) C36(0.333333) H36A(0.333333) H36B(0.333333)
 H36C(0.333333) C37(0.333333) H37A(0.333333) H37B(0.333333) C38(0.333333)
 H38A(0.333333) H38B(0.333333) H38C(0.333333) O1(0.333333) C35A(0.166667)
 H35C(0.166667) H35D(0.166667) C36A(0.166667) H36D(0.166667) H36E(0.166667)
 H36F(0.166667) C37A(0.166667) H37C(0.166667) H37D(0.166667) C38A(0.166667)
 H38D(0.166667) H38E(0.166667) H38F(0.166667) O1A(0.166667) H39A(0.5) H39B(0.5)
 H39C(0.5)
6.a Secondary CH2 refined with riding coordinates:
 C35(H35A,H35B), C37(H37A,H37B), C35A(H35C,H35D), C37A(H37C,H37D)
6.b Me refined with riding coordinates:
 C36(H36A,H36B,H36C), C38(H38A,H38B,H38C), C36A(H36D,H36E,H36F), C38A(H38D,
 H38E,H38F)
6.c Aromatic/amide H refined with riding coordinates:
 C1(H1), C2(H2), C3(H3), C4(H4), C9(H9), C10(H10), C11(H11), C18(H18),
 C19(H19), C20(H20), C21(H21), C22(H22), C23(H23), C24(H24), C25(H25), C30(H30),
  C32(H32), C33(H33)
6.d Idealised Me refined as rotating group:
 C14(H14A,H14B,H14C), C34(H34A,H34B,H34C), C34A(H34D,H34E,H34F), C39(H39A,H39B,
 H39C)
;
_smtbx_masks_void_probe_radius 1.2
_smtbx_masks_void_truncation_radius 1.2
_olex2_submission_special_instructions 'No special instructions were received'
_oxdiff_exptl_absorpt_empirical_details
;
Empirical correction (ABSPACK) includes:
- Absorption correction using spherical harmonics
- Frame scaling
;
_oxdiff_exptl_absorpt_empirical_full_max 1.985
_oxdiff_exptl_absorpt_empirical_full_min 0.663

loop_
_space_group_symop_operation_xyz
'x, y, z'
'-x, y, -z'
'x+1/2, y+1/2, z'
'-x+1/2, y+1/2, -z'
'-x, -y, -z'
'x, -y, z'
'-x+1/2, -y+1/2, -z'
'x+1/2, -y+1/2, z'

loop_
_atom_site_label
_atom_site_type_symbol
_atom_site_fract_x
_atom_site_fract_y
_atom_site_fract_z
_atom_site_U_iso_or_equiv
_atom_site_adp_type
_atom_site_occupancy
_atom_site_site_symmetry_order
_atom_site_calc_flag
_atom_site_refinement_flags_posn
_atom_site_refinement_flags_adp
_atom_site_refinement_flags_occupancy
_atom_site_disorder_assembly
_atom_site_disorder_group
C1 C 0.1636(4) 0.66710(12) 0.3262(4) 0.0594(11) Uani 1 1 d . . . . .
H1 H 0.226365 0.663096 0.370113 0.071 Uiso 1 1 calc R U . . .
C2 C 0.0563(5) 0.6548(2) 0.1901(4) 0.087(2) Uani 1 1 d . . . . .
H2 H 0.041866 0.642162 0.137677 0.104 Uiso 1 1 calc R U . . .
C3 C -0.0163(6) 0.6781(3) 0.2025(5) 0.116(3) Uani 1 1 d . . . . .
H3 H -0.078969 0.681739 0.158140 0.139 Uiso 1 1 calc R U . . .
C4 C 0.0019(6) 0.6959(2) 0.2792(4) 0.097(2) Uani 1 1 d . . . . .
H4 H -0.048198 0.711877 0.288186 0.116 Uiso 1 1 calc R U . . .
C5 C 0.0928(4) 0.69065(14) 0.3426(4) 0.0643(12) Uani 1 1 d . . . . .
C6 C 0.1168(4) 0.70746(12) 0.4248(4) 0.0650(12) Uani 1 1 d . . . . .
C7 C 0.1406(4) 0.71977(12) 0.4968(4) 0.0623(12) Uani 1 1 d . . . . .
C8 C 0.1730(4) 0.73267(11) 0.5839(4) 0.0586(11) Uani 1 1 d . . . . .
C9 C 0.1236(4) 0.75949(12) 0.6098(4) 0.0645(12) Uani 1 1 d . . . . .
H9 H 0.067710 0.769490 0.568675 0.077 Uiso 1 1 calc R U . . .
C10 C 0.1547(4) 0.77174(13) 0.6945(4) 0.0717(15) Uani 1 1 d . . . . .
H10 H 0.119835 0.790085 0.711085 0.086 Uiso 1 1 calc R U . . .
C11 C 0.2360(4) 0.75772(13) 0.7560(4) 0.0654(13) Uani 1 1 d . . . . .
H11 H 0.255816 0.766088 0.814698 0.078 Uiso 1 1 calc R U . . .
C12 C 0.2890(4) 0.73085(11) 0.7303(4) 0.0608(12) Uani 1 1 d . . . . .
C13 C 0.2578(4) 0.71815(11) 0.6438(4) 0.0613(12) Uani 1 1 d . . . . .
C14 C 0.3160(6) 0.69000(16) 0.6150(5) 0.092(2) Uani 1 1 d . . . . .
H14A H 0.274787 0.681721 0.558762 0.138 Uiso 1 1 calc R U . . .
H14B H 0.322169 0.673770 0.661431 0.138 Uiso 1 1 calc R U . . .
H14C H 0.388736 0.696217 0.606127 0.138 Uiso 1 1 calc R U . . .
C15 C 0.3770(5) 0.71656(11) 0.7889(4) 0.0630(12) Uani 1 1 d . . . . .
C16 C 0.4547(5) 0.70402(12) 0.8307(4) 0.0638(12) Uani 1 1 d . . . . .
C17 C 0.5538(4) 0.68861(11) 0.8711(3) 0.0580(11) Uani 1 1 d . . . . .
C18 C 0.6186(5) 0.69845(13) 0.9498(4) 0.0683(13) Uani 1 1 d . . . . .
H18 H 0.596781 0.715539 0.982696 0.082 Uiso 1 1 calc R U . . .
C19 C 0.7151(5) 0.68314(15) 0.9798(4) 0.0729(14) Uani 1 1 d . . . . .
H19 H 0.759724 0.689425 1.034300 0.087 Uiso 1 1 calc R U . . .
C20 C 0.7472(4) 0.65870(13) 0.9309(3) 0.0634(11) Uani 1 1 d . . . . .
H20 H 0.814071 0.648303 0.952121 0.076 Uiso 1 1 calc R U . . .
C21 C 0.5897(4) 0.66348(10) 0.8251(3) 0.0543(10) Uani 1 1 d . . . . .
H21 H 0.544484 0.656209 0.771972 0.065 Uiso 1 1 calc R U . . .
C22 C 0.2649(4) 0.58762(12) 0.4067(3) 0.0600(11) Uani 1 1 d . . . . .
H22 H 0.325459 0.601200 0.423076 0.072 Uiso 1 1 calc R U . . .
C23 C 0.1213(6) 0.57038(19) 0.2995(5) 0.090(2) Uani 1 1 d D . . . .
H23 H 0.081567 0.571070 0.239994 0.107 Uiso 0.590(14) 1 calc R U P A 1
C24 C 0.0878(6) 0.55097(18) 0.3601(6) 0.098(2) Uani 1 1 d . . . . .
H24 H 0.023654 0.538871 0.342948 0.117 Uiso 1 1 calc R U . . .
C25 C 0.1455(6) 0.54856(15) 0.4461(5) 0.0839(18) Uani 1 1 d . . . . .
H25 H 0.123871 0.534369 0.487947 0.101 Uiso 1 1 calc R U . . .
C26 C 0.2373(5) 0.56775(13) 0.4699(4) 0.0682(13) Uani 1 1 d . . . . .
C27 C 0.3031(5) 0.56701(13) 0.5570(4) 0.0691(13) Uani 1 1 d . . . . .
C28 C 0.3644(5) 0.56654(12) 0.6276(4) 0.0679(13) Uani 1 1 d . . . . .
C29 C 0.4452(5) 0.56664(12) 0.7071(4) 0.0643(12) Uani 1 1 d . . . . .
C30 C 0.4437(6) 0.54703(12) 0.7813(4) 0.0765(16) Uani 1 1 d . . . . .
H30 H 0.385028 0.532906 0.782056 0.092 Uiso 1 1 calc R U . . .
C31 C 0.5286(6) 0.54860(13) 0.8529(4) 0.0797(17) Uani 1 1 d . . . . .
C32 C 0.6142(5) 0.56888(12) 0.8502(4) 0.0695(14) Uani 1 1 d D . . . .
H32 H 0.673493 0.569354 0.899061 0.083 Uiso 0.410(14) 1 calc R U P A 2
C33 C 0.5322(4) 0.58706(11) 0.7106(3) 0.0582(10) Uani 1 1 d . . . . .
H33 H 0.532779 0.601014 0.661867 0.070 Uiso 1 1 calc R U . . .
C34 C 0.7017(8) 0.5705(2) 0.9263(6) 0.076(3) Uani 0.590(14) 1 d D . P A 1
H34A H 0.693894 0.589558 0.960772 0.114 Uiso 0.590(14) 1 calc R U P A 1
H34B H 0.771434 0.571039 0.905358 0.114 Uiso 0.590(14) 1 calc R U P A 1
H34C H 0.699220 0.552032 0.964343 0.114 Uiso 0.590(14) 1 calc R U P A 1
C34A C 0.0649(17) 0.5664(6) 0.2074(8) 0.124(10) Uani 0.410(14) 1 d D . P A 2
H34D H 0.020752 0.585098 0.188817 0.187 Uiso 0.410(14) 1 calc R U P A 2
H34E H 0.017717 0.547927 0.203525 0.187 Uiso 0.410(14) 1 calc R U P A 2
H34F H 0.118278 0.563626 0.168020 0.187 Uiso 0.410(14) 1 calc R U P A 2
N1 N 0.1473(3) 0.64967(11) 0.2508(3) 0.0599(9) Uani 1 1 d . . . . .
N2 N 0.6846(3) 0.64928(9) 0.8526(3) 0.0533(8) Uani 1 1 d . . . . .
N3 N 0.2094(3) 0.58861(11) 0.3221(3) 0.0627(10) Uani 1 1 d . . . . .
N4 N 0.6153(4) 0.58795(9) 0.7797(3) 0.0586(9) Uani 1 1 d . . . . .
Pd1 Pd 0.26126(3) 0.61819(2) 0.23168(2) 0.05398(15) Uani 1 1 d . . . . .
B1 B 0.1724(7) 0.500000 0.6851(10) 0.082(3) Uani 1 2 d S T P . .
F1 F 0.1635(3) 0.52730(10) 0.7313(3) 0.0972(12) Uani 1 1 d . . . . .
F2 F 0.0992(4) 0.500000 0.6064(3) 0.0705(11) Uani 1 2 d S T P . .
F3 F 0.2774(4) 0.500000 0.6618(6) 0.117(3) Uani 1 2 d S T P . .
B2 B 0.0187(9) 0.7162(2) -0.0042(9) 0.093(4) Uani 0.5 1 d D U P B -1
F7 F 0.0811(9) 0.7220(3) 0.0816(9) 0.164(6) Uani 0.5 1 d D U P B -1
F5 F -0.0791(10) 0.7307(2) -0.0102(12) 0.156(6) Uani 0.5 1 d D U P B -1
F8 F 0.0715(7) 0.72576(17) -0.0739(7) 0.096(2) Uani 0.5 1 d D U P B -1
F6 F 0.002(3) 0.68393(11) -0.0104(17) 0.060(4) Uani 0.5 1 d D U P B -1
B3 B 0.4959(11) 0.64877(16) 0.4898(8) 0.057(2) Uani 0.5 1 d D U P C -1
F9 F 0.5279(7) 0.67623(17) 0.5318(5) 0.098(3) Uani 0.5 1 d D U P C -1
F11 F 0.4237(5) 0.65464(16) 0.4121(5) 0.0763(17) Uani 0.5 1 d D U P C -1
F10 F 0.5828(11) 0.6337(2) 0.4649(9) 0.088(4) Uani 0.5 1 d D U P C -1
F12 F 0.4463(13) 0.6289(3) 0.5411(9) 0.110(5) Uani 0.5 1 d D U P C -1
B4 B 0.0053(13) 0.5859(2) 1.0186(11) 0.113(5) Uani 0.5 1 d D U P D -1
F13 F -0.004(3) 0.55906(19) 0.9785(14) 0.179(8) Uani 0.5 1 d D U P D -1
F14 F 0.1052(12) 0.5952(3) 1.0483(16) 0.214(9) Uani 0.5 1 d D U P D -1
F15 F -0.0586(12) 0.6100(3) 0.9972(13) 0.176(7) Uani 0.5 1 d D U P D -1
F16 F -0.033(2) 0.5808(5) 1.0947(11) 0.258(9) Uani 0.5 1 d D U P D -1
C35 C 0.073(3) 0.6336(5) 0.560(2) 0.194(12) Uani 0.3333 1 d D U P E -1
H35A H 0.130053 0.630763 0.523226 0.233 Uiso 0.3333 1 calc R U P E -1
H35B H 0.071974 0.656147 0.575706 0.233 Uiso 0.3333 1 calc R U P E -1
C36 C -0.033(3) 0.6263(6) 0.502(2) 0.199(11) Uani 0.3333 1 d D U P E -1
H36A H -0.043428 0.639865 0.449550 0.298 Uiso 0.3333 1 calc R U P E -1
H36B H -0.033103 0.604245 0.483570 0.298 Uiso 0.3333 1 calc R U P E -1
H36C H -0.091451 0.629748 0.536293 0.298 Uiso 0.3333 1 calc R U P E -1
C37 C 0.182(3) 0.6268(6) 0.712(2) 0.197(11) Uani 0.3333 1 d D U P E -1
H37A H 0.155852 0.646999 0.732234 0.236 Uiso 0.3333 1 calc R U P E -1
H37B H 0.248403 0.631668 0.687112 0.236 Uiso 0.3333 1 calc R U P E -1
C38 C 0.218(3) 0.6078(7) 0.794(2) 0.201(12) Uani 0.3333 1 d D U P E -1
H38A H 0.273452 0.619356 0.835124 0.301 Uiso 0.3333 1 calc R U P E -1
H38B H 0.155869 0.603382 0.822723 0.301 Uiso 0.3333 1 calc R U P E -1
H38C H 0.249204 0.587920 0.777219 0.301 Uiso 0.3333 1 calc R U P E -1
O1 O 0.103(2) 0.6165(5) 0.6395(19) 0.200(11) Uani 0.3333 1 d D U P E -1
C35A C 0.412(5) 0.6051(10) 0.960(3) 0.198(12) Uani 0.1667 1 d D U P F -3
H35C H 0.422123 0.582873 0.944873 0.237 Uiso 0.1667 1 calc R U P F -3
H35D H 0.356232 0.606025 0.998709 0.237 Uiso 0.1667 1 calc R U P F -3
C36A C 0.515(6) 0.6173(8) 1.011(5) 0.184(11) Uani 0.1667 1 d D U P F -3
H36D H 0.537258 0.604651 1.065304 0.277 Uiso 0.1667 1 calc R U P F -3
H36E H 0.571832 0.616013 0.973844 0.277 Uiso 0.1667 1 calc R U P F -3
H36F H 0.505920 0.639172 1.027698 0.277 Uiso 0.1667 1 calc R U P F -3
C37A C 0.280(4) 0.6156(9) 0.823(3) 0.175(12) Uani 0.1667 1 d D U P F -3
H37C H 0.296614 0.612653 0.762080 0.210 Uiso 0.1667 1 calc R U P F -3
H37D H 0.230693 0.633787 0.821402 0.210 Uiso 0.1667 1 calc R U P F -3
C38A C 0.227(5) 0.5872(10) 0.850(4) 0.188(12) Uani 0.1667 1 d D U P F -3
H38D H 0.159301 0.583411 0.806871 0.283 Uiso 0.1667 1 calc R U P F -3
H38E H 0.275151 0.569159 0.850446 0.283 Uiso 0.1667 1 calc R U P F -3
H38F H 0.209286 0.590275 0.909717 0.283 Uiso 0.1667 1 calc R U P F -3
O1A O 0.376(4) 0.6219(6) 0.882(3) 0.182(12) Uani 0.1667 1 d D U P F -3
C39 C 0.1418(12) 0.500000 0.9313(12) 0.136(5) Uani 1 2 d S T P . .
H39A H 0.118090 0.520483 0.950044 0.203 Uiso 0.5 1 calc R U P G -1
H39B H 0.120740 0.483576 0.970058 0.203 Uiso 0.5 1 calc R U P G -1
H39C H 0.107370 0.495941 0.869062 0.203 Uiso 0.5 1 calc R U P G -1
C40 C 0.2575(9) 0.500000 0.9381(7) 0.082(2) Uani 1 2 d S T P . .
N5 N 0.3506(8) 0.500000 0.9435(6) 0.083(2) Uani 1 2 d S T P . .

loop_
_atom_site_aniso_label
_atom_site_aniso_U_11
_atom_site_aniso_U_22
_atom_site_aniso_U_33
_atom_site_aniso_U_23
_atom_site_aniso_U_13
_atom_site_aniso_U_12
C1 0.053(2) 0.062(3) 0.065(3) -0.010(2) 0.015(2) -0.006(2)
C2 0.071(3) 0.138(6) 0.050(3) -0.019(3) 0.006(2) 0.026(4)
C3 0.092(5) 0.194(10) 0.057(3) -0.018(5) 0.000(3) 0.060(6)
C4 0.086(4) 0.144(7) 0.064(3) 0.003(4) 0.021(3) 0.056(4)
C5 0.062(3) 0.072(3) 0.064(3) -0.007(2) 0.026(2) 0.000(2)
C6 0.064(3) 0.058(3) 0.079(3) -0.008(2) 0.029(2) -0.001(2)
C7 0.058(2) 0.056(2) 0.081(3) -0.013(2) 0.031(2) -0.002(2)
C8 0.053(2) 0.046(2) 0.082(3) -0.011(2) 0.027(2) -0.0067(18)
C9 0.052(2) 0.056(2) 0.085(4) -0.017(2) 0.013(2) 0.001(2)
C10 0.058(3) 0.060(3) 0.098(4) -0.025(3) 0.017(3) 0.009(2)
C11 0.068(3) 0.056(3) 0.078(3) -0.021(2) 0.029(3) -0.004(2)
C12 0.061(2) 0.045(2) 0.083(3) -0.009(2) 0.029(2) -0.0044(19)
C13 0.062(3) 0.048(2) 0.080(3) -0.008(2) 0.029(2) 0.0024(19)
C14 0.100(5) 0.079(4) 0.098(5) -0.025(4) 0.019(4) 0.033(4)
C15 0.074(3) 0.050(2) 0.071(3) -0.004(2) 0.030(3) 0.001(2)
C16 0.077(3) 0.051(2) 0.070(3) 0.001(2) 0.028(3) 0.000(2)
C17 0.069(3) 0.051(2) 0.058(3) 0.010(2) 0.021(2) -0.003(2)
C18 0.087(4) 0.057(3) 0.065(3) -0.002(2) 0.026(3) -0.007(2)
C19 0.082(4) 0.077(3) 0.061(3) -0.005(3) 0.015(3) -0.012(3)
C20 0.065(3) 0.069(3) 0.055(3) 0.006(2) 0.008(2) -0.005(2)
C21 0.062(2) 0.046(2) 0.056(2) 0.0098(18) 0.0136(19) -0.0017(18)
C22 0.061(2) 0.057(2) 0.059(3) -0.005(2) 0.003(2) -0.013(2)
C23 0.084(4) 0.107(5) 0.075(4) -0.025(4) 0.007(3) -0.049(4)
C24 0.090(4) 0.099(5) 0.104(5) -0.017(4) 0.016(4) -0.055(4)
C25 0.091(4) 0.072(3) 0.092(4) -0.006(3) 0.026(3) -0.038(3)
C26 0.072(3) 0.060(3) 0.075(3) -0.005(2) 0.018(3) -0.023(2)
C27 0.081(3) 0.058(3) 0.070(3) 0.007(2) 0.021(3) -0.021(2)
C28 0.075(3) 0.056(3) 0.074(3) 0.005(2) 0.017(3) -0.023(2)
C29 0.078(3) 0.050(2) 0.066(3) 0.004(2) 0.017(2) -0.011(2)
C30 0.113(5) 0.050(3) 0.070(3) 0.007(2) 0.026(3) -0.019(3)
C31 0.122(5) 0.054(3) 0.066(3) 0.012(2) 0.024(3) -0.013(3)
C32 0.099(4) 0.048(2) 0.060(3) 0.015(2) 0.011(3) 0.000(2)
C33 0.069(3) 0.049(2) 0.056(2) 0.0113(19) 0.011(2) 0.002(2)
C34 0.083(6) 0.069(5) 0.064(5) 0.029(4) -0.020(4) -0.017(5)
C34A 0.108(14) 0.16(2) 0.091(13) 0.027(13) -0.031(10) -0.087(15)
N1 0.058(2) 0.069(2) 0.053(2) -0.0115(18) 0.0103(16) 0.0019(18)
N2 0.062(2) 0.0461(18) 0.052(2) 0.0080(15) 0.0120(16) -0.0029(15)
N3 0.056(2) 0.068(2) 0.062(2) -0.0106(19) 0.0058(17) -0.0228(19)
N4 0.074(2) 0.0446(18) 0.056(2) 0.0125(16) 0.0092(18) -0.0008(17)
Pd1 0.0569(2) 0.0523(2) 0.0513(2) -0.01197(13) 0.00598(14) -0.00669(13)
B1 0.055(4) 0.039(3) 0.144(10) 0.000 -0.007(5) 0.000
F1 0.087(2) 0.083(2) 0.114(3) -0.012(2) -0.004(2) 0.0169(19)
F2 0.062(2) 0.061(2) 0.087(3) 0.000 0.008(2) 0.000
F3 0.061(3) 0.056(3) 0.227(9) 0.000 0.010(4) 0.000
B2 0.065(9) 0.058(5) 0.157(9) -0.026(8) 0.024(7) -0.014(5)
F7 0.113(7) 0.206(14) 0.180(9) -0.132(10) 0.049(7) -0.085(8)
F5 0.154(9) 0.069(5) 0.274(18) 0.041(9) 0.119(11) 0.039(6)
F8 0.088(5) 0.055(4) 0.145(7) -0.002(4) 0.022(5) -0.012(3)
F6 0.082(3) 0.051(2) 0.040(11) -0.002(3) -0.010(6) -0.001(4)
B3 0.060(4) 0.045(3) 0.063(6) 0.006(5) 0.006(4) -0.010(6)
F9 0.113(7) 0.085(4) 0.104(7) -0.042(4) 0.042(5) -0.047(5)
F11 0.069(3) 0.070(4) 0.085(4) 0.022(3) -0.002(3) 0.004(3)
F10 0.090(7) 0.051(4) 0.125(9) 0.030(5) 0.028(6) 0.025(4)
F12 0.097(8) 0.115(8) 0.108(8) 0.073(7) -0.002(5) -0.030(6)
B4 0.142(9) 0.049(5) 0.146(15) -0.048(7) 0.024(11) -0.013(8)
F13 0.220(12) 0.073(5) 0.25(2) -0.084(10) 0.049(18) -0.021(12)
F14 0.158(10) 0.122(11) 0.34(3) -0.042(14) -0.017(12) -0.035(9)
F15 0.173(12) 0.086(6) 0.237(15) -0.037(8) -0.053(13) 0.023(7)
F16 0.34(2) 0.30(2) 0.141(13) -0.012(11) 0.052(14) -0.071(19)
C35 0.31(3) 0.048(9) 0.29(2) -0.028(10) 0.22(2) -0.008(12)
C36 0.30(3) 0.060(9) 0.30(2) -0.017(12) 0.22(2) -0.001(11)
C37 0.31(3) 0.059(10) 0.29(2) -0.025(10) 0.22(2) -0.010(12)
C38 0.31(3) 0.057(11) 0.30(2) -0.017(11) 0.22(2) 0.008(13)
O1 0.29(3) 0.074(10) 0.30(2) -0.010(10) 0.21(2) -0.018(11)
C35A 0.30(3) 0.063(13) 0.29(2) -0.026(12) 0.22(2) 0.004(14)
C36A 0.29(3) 0.046(9) 0.29(2) -0.023(12) 0.24(2) 0.005(12)
C37A 0.28(3) 0.040(12) 0.28(2) -0.017(13) 0.24(2) -0.009(13)
C38A 0.29(3) 0.057(12) 0.29(3) -0.009(13) 0.23(2) -0.014(13)
O1A 0.29(3) 0.040(10) 0.29(2) -0.030(11) 0.24(2) 0.000(12)
C39 0.135(11) 0.127(11) 0.164(15) 0.000 0.077(11) 0.000
C40 0.100(7) 0.068(5) 0.084(6) 0.000 0.032(5) 0.000
N5 0.104(6) 0.073(4) 0.075(5) 0.000 0.022(4) 0.000

loop_
_atom_type_symbol
_atom_type_description
_atom_type_scat_dispersion_real
_atom_type_scat_dispersion_imag
_atom_type_scat_source
C C 0.0181 0.0091 'International Tables Vol C Tables 4.2.6.8 and 6.1.1.4'
H H 0.0000 0.0000 'International Tables Vol C Tables 4.2.6.8 and 6.1.1.4'
B B 0.0090 0.0039 'International Tables Vol C Tables 4.2.6.8 and 6.1.1.4'
F F 0.0727 0.0534 'International Tables Vol C Tables 4.2.6.8 and 6.1.1.4'
N N 0.0311 0.0180 'International Tables Vol C Tables 4.2.6.8 and 6.1.1.4'
O O 0.0492 0.0322 'International Tables Vol C Tables 4.2.6.8 and 6.1.1.4'
Pd Pd 0.1215 3.9337 'International Tables Vol C Tables 4.2.6.8 and 6.1.1.4'

loop_
_exptl_crystal_face_index_h
_exptl_crystal_face_index_k
_exptl_crystal_face_index_l
_exptl_crystal_face_perp_dist
3 -24 3 0.0246
-2 24 -3 0.0500
-7 -1 7 0.1057
7 -7 -5 0.0831
2 19 -7 0.0813
-1 -22 -6 0.0779
1 22 6 0.0779
-7 6 -4 0.0998
-3 25 4 0.0764
6 5 6 0.1014
-8 0 3 0.0950
-1 -27 2 0.0561
0 -8 9 0.0614
-3 3 10 0.0831
-1 10 -9 0.0739
4 -9 -9 0.0798
-1 14 8 0.0650
2 5 9 0.0720
6 20 -2 0.0974
8 6 -2 0.1016
-6 -18 -1 0.0861
2 24 -4 0.0732

loop_
_geom_angle_atom_site_label_1
_geom_angle_atom_site_label_2
_geom_angle_atom_site_label_3
_geom_angle
_geom_angle_site_symmetry_1
_geom_angle_site_symmetry_3
_geom_angle_publ_flag
C5 C1 H1 118.5 . . ?
N1 C1 H1 118.5 . . ?
N1 C1 C5 123.1(5) . . ?
C3 C2 H2 119.4 . . ?
N1 C2 H2 119.4 . . ?
N1 C2 C3 121.2(6) . . ?
C2 C3 H3 120.0 . . ?
C4 C3 C2 120.0(6) . . ?
C4 C3 H3 120.0 . . ?
C3 C4 H4 120.2 . . ?
C5 C4 C3 119.6(6) . . ?
C5 C4 H4 120.2 . . ?
C1 C5 C6 118.6(5) . . ?
C4 C5 C1 117.9(5) . . ?
C4 C5 C6 123.4(5) . . ?
C7 C6 C5 175.4(6) . . ?
C6 C7 C8 176.4(6) . . ?
C9 C8 C7 120.9(5) . . ?
C9 C8 C13 120.0(5) . . ?
C13 C8 C7 119.1(4) . . ?
C8 C9 H9 119.7 . . ?
C10 C9 C8 120.7(5) . . ?
C10 C9 H9 119.7 . . ?
C9 C10 H10 119.5 . . ?
C9 C10 C11 121.0(5) . . ?
C11 C10 H10 119.5 . . ?
C10 C11 H11 120.4 . . ?
C10 C11 C12 119.2(5) . . ?
C12 C11 H11 120.4 . . ?
C11 C12 C15 121.5(5) . . ?
C13 C12 C11 120.2(5) . . ?
C13 C12 C15 118.2(4) . . ?
C8 C13 C14 120.5(5) . . ?
C12 C13 C8 118.9(4) . . ?
C12 C13 C14 120.6(5) . . ?
C13 C14 H14A 109.5 . . ?
C13 C14 H14B 109.5 . . ?
C13 C14 H14C 109.5 . . ?
H14A C14 H14B 109.5 . . ?
H14A C14 H14C 109.5 . . ?
H14B C14 H14C 109.5 . . ?
C16 C15 C12 173.6(6) . . ?
C15 C16 C17 173.0(6) . . ?
C18 C17 C16 123.8(5) . . ?
C18 C17 C21 118.3(5) . . ?
C21 C17 C16 117.8(5) . . ?
C17 C18 H18 120.5 . . ?
C19 C18 C17 119.1(5) . . ?
C19 C18 H18 120.5 . . ?
C18 C19 H19 119.9 . . ?
C18 C19 C20 120.2(6) . . ?
C20 C19 H19 119.9 . . ?
C19 C20 H20 119.5 . . ?
N2 C20 C19 120.9(5) . . ?
N2 C20 H20 119.5 . . ?
C17 C21 H21 118.7 . . ?
N2 C21 C17 122.7(5) . . ?
N2 C21 H21 118.7 . . ?
C26 C22 H22 118.8 . . ?
N3 C22 H22 118.8 . . ?
N3 C22 C26 122.4(5) . . ?
C24 C23 H23 119.4 . . ?
C24 C23 C34A 115.1(8) . . ?
N3 C23 H23 119.4 . . ?
N3 C23 C24 121.2(6) . . ?
N3 C23 C34A 123.1(8) . . ?
C23 C24 H24 119.5 . . ?
C23 C24 C25 121.0(5) . . ?
C25 C24 H24 119.5 . . ?
C24 C25 H25 121.1 . . ?
C24 C25 C26 117.8(6) . . ?
C26 C25 H25 121.1 . . ?
C22 C26 C25 118.5(6) . . ?
C22 C26 C27 119.1(5) . . ?
C25 C26 C27 122.4(5) . . ?
C28 C27 C26 175.7(6) . . ?
C27 C28 C29 174.7(6) . . ?
C30 C29 C28 124.4(5) . . ?
C33 C29 C28 117.8(5) . . ?
C33 C29 C30 117.8(5) . . ?
C29 C30 H30 120.5 . . ?
C31 C30 C29 118.9(5) . . ?
C31 C30 H30 120.5 . . ?
C30 C31 C32 119.9(5) . . ?
C31 C32 H32 119.4 . . ?
C31 C32 C34 119.1(6) . . ?
N4 C32 C31 121.3(5) . . ?
N4 C32 H32 119.4 . . ?
N4 C32 C34 119.5(6) . . ?
C29 C33 H33 118.6 . . ?
N4 C33 C29 122.8(5) . . ?
N4 C33 H33 118.6 . . ?
C32 C34 H34A 109.5 . . ?
C32 C34 H34B 109.5 . . ?
C32 C34 H34C 109.5 . . ?
H34A C34 H34B 109.5 . . ?
H34A C34 H34C 109.5 . . ?
H34B C34 H34C 109.5 . . ?
C23 C34A H34D 109.5 . . ?
C23 C34A H34E 109.5 . . ?
C23 C34A H34F 109.5 . . ?
H34D C34A H34E 109.5 . . ?
H34D C34A H34F 109.5 . . ?
H34E C34A H34F 109.5 . . ?
C1 N1 C2 118.1(5) . . ?
C1 N1 Pd1 119.0(3) . . ?
C2 N1 Pd1 122.8(4) . . ?
C20 N2 Pd1 122.3(3) . 2_656 ?
C21 N2 C20 118.8(4) . . ?
C21 N2 Pd1 118.4(3) . 2_656 ?
C22 N3 Pd1 119.1(3) . . ?
C23 N3 C22 119.0(5) . . ?
C23 N3 Pd1 121.9(4) . . ?
C32 N4 Pd1 124.3(4) . 2_656 ?
C33 N4 C32 119.3(5) . . ?
C33 N4 Pd1 116.4(3) . 2_656 ?
N1 Pd1 N2 88.90(17) . 2_656 ?
N1 Pd1 N3 89.77(19) . . ?
N1 Pd1 N4 175.53(16) . 2_656 ?
N2 Pd1 N3 176.88(15) 2_656 . ?
N2 Pd1 N4 90.89(16) 2_656 2_656 ?
N4 Pd1 N3 90.22(18) 2_656 . ?
F1 B1 F1 115.8(11) . 6_565 ?
F1 B1 F3 106.9(5) 6_565 . ?
F1 B1 F3 106.9(5) . . ?
F2 B1 F1 110.0(5) . 6_565 ?
F2 B1 F1 110.0(5) . . ?
F2 B1 F3 106.7(11) . . ?
F5 B2 F7 109.0(12) . . ?
F5 B2 F8 111.0(11) . . ?
F5 B2 F6 108.8(15) . . ?
F8 B2 F7 112.8(10) . . ?
F6 B2 F7 106.5(14) . . ?
F6 B2 F8 108.6(13) . . ?
F9 B3 F11 109.8(8) . . ?
F9 B3 F10 110.5(11) . . ?
F9 B3 F12 113.0(12) . . ?
F10 B3 F11 106.3(10) . . ?
F12 B3 F11 107.7(10) . . ?
F12 B3 F10 109.2(8) . . ?
F13 B4 F14 115.8(17) . . ?
F13 B4 F15 125.3(16) . . ?
F13 B4 F16 104.1(15) . . ?
F14 B4 F16 102.6(15) . . ?
F15 B4 F14 110.5(12) . . ?
F15 B4 F16 92.4(14) . . ?
H35A C35 H35B 107.1 . . ?
C36 C35 H35A 107.8 . . ?
C36 C35 H35B 107.8 . . ?
O1 C35 H35A 107.8 . . ?
O1 C35 H35B 107.8 . . ?
O1 C35 C36 118(2) . . ?
C35 C36 H36A 109.5 . . ?
C35 C36 H36B 109.5 . . ?
C35 C36 H36C 109.5 . . ?
H36A C36 H36B 109.5 . . ?
H36A C36 H36C 109.5 . . ?
H36B C36 H36C 109.5 . . ?
H37A C37 H37B 106.5 . . ?
C38 C37 H37A 106.6 . . ?
C38 C37 H37B 106.6 . . ?
O1 C37 H37A 106.6 . . ?
O1 C37 H37B 106.6 . . ?
O1 C37 C38 123(2) . . ?
C37 C38 H38A 109.5 . . ?
C37 C38 H38B 109.5 . . ?
C37 C38 H38C 109.5 . . ?
H38A C38 H38B 109.5 . . ?
H38A C38 H38C 109.5 . . ?
H38B C38 H38C 109.5 . . ?
C35 O1 C37 124(2) . . ?
H35C C35A H35D 107.8 . . ?
C36A C35A H35C 109.0 . . ?
C36A C35A H35D 109.0 . . ?
O1A C35A H35C 109.0 . . ?
O1A C35A H35D 109.0 . . ?
O1A C35A C36A 113(3) . . ?
C35A C36A H36D 109.5 . . ?
C35A C36A H36E 109.5 . . ?
C35A C36A H36F 109.5 . . ?
H36D C36A H36E 109.5 . . ?
H36D C36A H36F 109.5 . . ?
H36E C36A H36F 109.5 . . ?
H37C C37A H37D 108.0 . . ?
C38A C37A H37C 109.4 . . ?
C38A C37A H37D 109.4 . . ?
O1A C37A H37C 109.4 . . ?
O1A C37A H37D 109.4 . . ?
O1A C37A C38A 111(2) . . ?
C37A C38A H38D 109.5 . . ?
C37A C38A H38E 109.5 . . ?
C37A C38A H38F 109.5 . . ?
H38D C38A H38E 109.5 . . ?
H38D C38A H38F 109.5 . . ?
H38E C38A H38F 109.5 . . ?
C37A O1A C35A 124(3) . . ?
H39A C39 H39B 109.5 . . ?
H39A C39 H39C 109.5 . . ?
H39B C39 H39C 109.5 . . ?
C40 C39 H39A 109.5 . . ?
C40 C39 H39B 109.5 . . ?
C40 C39 H39C 109.5 . . ?
N5 C40 C39 180.0(12) . . ?

loop_
_geom_bond_atom_site_label_1
_geom_bond_atom_site_label_2
_geom_bond_distance
_geom_bond_site_symmetry_2
_geom_bond_publ_flag
C1 H1 0.9500 . ?
C1 C5 1.390(7) . ?
C1 N1 1.348(6) . ?
C2 H2 0.9500 . ?
C2 C3 1.380(10) . ?
C2 N1 1.348(7) . ?
C3 H3 0.9500 . ?
C3 C4 1.374(11) . ?
C4 H4 0.9500 . ?
C4 C5 1.369(9) . ?
C5 C6 1.424(8) . ?
C6 C7 1.199(8) . ?
C7 C8 1.421(8) . ?
C8 C9 1.389(6) . ?
C8 C13 1.410(8) . ?
C9 H9 0.9500 . ?
C9 C10 1.377(8) . ?
C10 H10 0.9500 . ?
C10 C11 1.386(8) . ?
C11 H11 0.9500 . ?
C11 C12 1.412(7) . ?
C12 C13 1.408(8) . ?
C12 C15 1.422(8) . ?
C13 C14 1.507(7) . ?
C14 H14A 0.9800 . ?
C14 H14B 0.9800 . ?
C14 H14C 0.9800 . ?
C15 C16 1.188(8) . ?
C16 C17 1.440(8) . ?
C17 C18 1.382(8) . ?
C17 C21 1.395(7) . ?
C18 H18 0.9500 . ?
C18 C19 1.375(9) . ?
C19 H19 0.9500 . ?
C19 C20 1.379(8) . ?
C20 H20 0.9500 . ?
C20 N2 1.360(7) . ?
C21 H21 0.9500 . ?
C21 N2 1.331(6) . ?
C22 H22 0.9500 . ?
C22 C26 1.369(8) . ?
C22 N3 1.345(7) . ?
C23 H23 0.9500 . ?
C23 C24 1.357(10) . ?
C23 C34A 1.458(8) . ?
C23 N3 1.341(7) . ?
C24 H24 0.9500 . ?
C24 C25 1.377(10) . ?
C25 H25 0.9500 . ?
C25 C26 1.402(7) . ?
C26 C27 1.427(9) . ?
C27 C28 1.199(8) . ?
C28 C29 1.428(8) . ?
C29 C30 1.404(7) . ?
C29 C33 1.386(7) . ?
C30 H30 0.9500 . ?
C30 C31 1.379(10) . ?
C31 C32 1.382(9) . ?
C32 H32 0.9500 . ?
C32 C34 1.443(7) . ?
C32 N4 1.345(6) . ?
C33 H33 0.9500 . ?
C33 N4 1.338(7) . ?
C34 H34A 0.9800 . ?
C34 H34B 0.9800 . ?
C34 H34C 0.9800 . ?
C34A H34D 0.9800 . ?
C34A H34E 0.9800 . ?
C34A H34F 0.9800 . ?
N1 Pd1 2.015(4) . ?
N2 Pd1 2.040(4) 2_656 ?
N3 Pd1 2.052(4) . ?
N4 Pd1 2.042(4) 2_656 ?
B1 F1 1.373(9) 6_565 ?
B1 F1 1.373(9) . ?
B1 F2 1.368(12) . ?
B1 F3 1.419(13) . ?
B2 F7 1.413(11) . ?
B2 F5 1.358(10) . ?
B2 F8 1.403(10) . ?
B2 F6 1.392(10) . ?
B3 F9 1.357(8) . ?
B3 F11 1.373(10) . ?
B3 F10 1.372(10) . ?
B3 F12 1.370(9) . ?
B4 F13 1.290(10) . ?
B4 F14 1.311(11) . ?
B4 F15 1.307(10) . ?
B4 F16 1.345(12) . ?
C35 H35A 0.9900 . ?
C35 H35B 0.9900 . ?
C35 C36 1.475(16) . ?
C35 O1 1.407(15) . ?
C36 H36A 0.9800 . ?
C36 H36B 0.9800 . ?
C36 H36C 0.9800 . ?
C37 H37A 0.9900 . ?
C37 H37B 0.9900 . ?
C37 C38 1.482(16) . ?
C37 O1 1.412(16) . ?
C38 H38A 0.9800 . ?
C38 H38B 0.9800 . ?
C38 H38C 0.9800 . ?
C35A H35C 0.9900 . ?
C35A H35D 0.9900 . ?
C35A C36A 1.471(17) . ?
C35A O1A 1.389(15) . ?
C36A H36D 0.9800 . ?
C36A H36E 0.9800 . ?
C36A H36F 0.9800 . ?
C37A H37C 0.9900 . ?
C37A H37D 0.9900 . ?
C37A C38A 1.476(16) . ?
C37A O1A 1.386(15) . ?
C38A H38D 0.9800 . ?
C38A H38E 0.9800 . ?
C38A H38F 0.9800 . ?
C39 H39A 0.9800 . ?
C39 H39B 0.9800 . ?
C39 H39C 0.9800 . ?
C39 C40 1.432(18) . ?
C40 N5 1.152(13) . ?

loop_
_geom_torsion_atom_site_label_1
_geom_torsion_atom_site_label_2
_geom_torsion_atom_site_label_3
_geom_torsion_atom_site_label_4
_geom_torsion
_geom_torsion_site_symmetry_1
_geom_torsion_site_symmetry_2
_geom_torsion_site_symmetry_3
_geom_torsion_site_symmetry_4
_geom_torsion_publ_flag
C2 C3 C4 C5 0.5(15) . . . . ?
C3 C2 N1 C1 2.6(11) . . . . ?
C3 C2 N1 Pd1 -175.4(7) . . . . ?
C3 C4 C5 C1 0.1(12) . . . . ?
C3 C4 C5 C6 -178.4(8) . . . . ?
C5 C1 N1 C2 -2.1(8) . . . . ?
C5 C1 N1 Pd1 176.0(4) . . . . ?
C7 C8 C9 C10 179.4(5) . . . . ?
C7 C8 C13 C12 -179.4(4) . . . . ?
C7 C8 C13 C14 2.1(8) . . . . ?
C8 C9 C10 C11 0.1(9) . . . . ?
C9 C8 C13 C12 1.5(7) . . . . ?
C9 C8 C13 C14 -176.9(6) . . . . ?
C9 C10 C11 C12 1.3(9) . . . . ?
C10 C11 C12 C13 -1.3(8) . . . . ?
C10 C11 C12 C15 176.5(5) . . . . ?
C11 C12 C13 C8 -0.1(7) . . . . ?
C11 C12 C13 C14 178.3(6) . . . . ?
C13 C8 C9 C10 -1.5(8) . . . . ?
C15 C12 C13 C8 -177.9(4) . . . . ?
C15 C12 C13 C14 0.5(8) . . . . ?
C16 C17 C18 C19 -176.1(5) . . . . ?
C16 C17 C21 N2 174.3(4) . . . . ?
C17 C18 C19 C20 1.1(8) . . . . ?
C17 C21 N2 C20 2.9(6) . . . . ?
C17 C21 N2 Pd1 -169.4(3) . . . 2_656 ?
C18 C17 C21 N2 -1.9(7) . . . . ?
C18 C19 C20 N2 -0.1(8) . . . . ?
C19 C20 N2 C21 -2.0(7) . . . . ?
C19 C20 N2 Pd1 170.1(4) . . . 2_656 ?
C21 C17 C18 C19 -0.2(7) . . . . ?
C23 C24 C25 C26 2.5(13) . . . . ?
C24 C23 N3 C22 -0.3(11) . . . . ?
C24 C23 N3 Pd1 -179.9(6) . . . . ?
C24 C25 C26 C22 -0.4(10) . . . . ?
C24 C25 C26 C27 -179.7(7) . . . . ?
C26 C22 N3 C23 2.6(9) . . . . ?
C26 C22 N3 Pd1 -177.8(4) . . . . ?
C28 C29 C30 C31 177.7(6) . . . . ?
C28 C29 C33 N4 -176.4(5) . . . . ?
C29 C30 C31 C32 -1.1(10) . . . . ?
C29 C33 N4 C32 -1.6(8) . . . . ?
C29 C33 N4 Pd1 176.9(4) . . . 2_656 ?
C30 C29 C33 N4 2.4(8) . . . . ?
C30 C31 C32 C34 179.2(8) . . . . ?
C30 C31 C32 N4 1.9(10) . . . . ?
C31 C32 N4 C33 -0.6(9) . . . . ?
C31 C32 N4 Pd1 -179.0(5) . . . 2_656 ?
C33 C29 C30 C31 -1.0(9) . . . . ?
C34 C32 N4 C33 -177.8(7) . . . . ?
C34 C32 N4 Pd1 3.8(9) . . . 2_656 ?
C34A C23 C24 C25 169.2(14) . . . . ?
C34A C23 N3 C22 -171.1(15) . . . . ?
C34A C23 N3 Pd1 9.3(17) . . . . ?
N1 C1 C5 C4 0.8(9) . . . . ?
N1 C1 C5 C6 179.3(5) . . . . ?
N1 C2 C3 C4 -1.9(15) . . . . ?
N3 C22 C26 C25 -2.2(9) . . . . ?
N3 C22 C26 C27 177.1(5) . . . . ?
N3 C23 C24 C25 -2.3(14) . . . . ?
C36 C35 O1 C37 -160(3) . . . . ?
C38 C37 O1 C35 -176(3) . . . . ?
C36A C35A O1A C37A -179(4) . . . . ?
C38A C37A O1A C35A -5(6) . . . . ?

loop_
_exptl_oxdiff_crystal_face_indexfrac_h
_exptl_oxdiff_crystal_face_indexfrac_k
_exptl_oxdiff_crystal_face_indexfrac_l
_exptl_oxdiff_crystal_face_x
_exptl_oxdiff_crystal_face_y
_exptl_oxdiff_crystal_face_z
2.6258 -24.1613 2.9443 -0.4114 0.1947 -0.8904
-2.4069 24.2078 -3.1718 0.4375 -0.2072 0.8750
-6.6969 -1.2531 6.9188 -0.7939 0.3787 0.4757
7.1379 -7.3723 -5.3763 0.5909 -0.2824 -0.7557
2.3629 19.4473 -6.8024 0.8372 -0.3982 0.3748
-0.7898 -21.6709 -5.7607 0.3754 0.7894 -0.4857
0.7898 21.6709 5.7607 -0.3754 -0.7894 0.4857
-6.5444 5.7879 -3.9380 0.2980 0.6238 0.7225
-2.6128 24.5951 3.6932 -0.2191 -0.4624 0.8592
5.5094 5.1454 5.6823 -0.4029 -0.8450 -0.3517
-8.0552 -0.1341 2.9689 -0.4334 0.6312 0.6433
-1.4675 -26.5689 2.3510 -0.4482 0.6500 -0.6137
0.0833 -8.2883 9.2252 -0.9409 -0.1753 -0.2898
-2.8339 2.8720 9.6379 -0.9517 -0.1766 0.2512
-0.6688 10.2490 -8.8185 0.9057 0.1689 0.3887
4.1689 -9.0475 -8.5884 0.8304 0.1537 -0.5355
-0.5054 14.2425 8.3855 -0.7049 -0.6021 0.3748
2.2459 4.5058 8.6836 -0.7546 -0.6455 -0.1183
5.6195 19.6924 -2.3701 0.4759 -0.8755 0.0843
7.8741 6.4463 -2.4219 0.4245 -0.7795 -0.4607
-6.0662 -17.5230 -0.6178 -0.1827 0.9827 0.0303
2.0863 24.4893 -4.2047 0.6213 -0.5881 0.5179

loop_
_smtbx_masks_void_nr
_smtbx_masks_void_average_x
_smtbx_masks_void_average_y
_smtbx_masks_void_average_z
_smtbx_masks_void_volume
_smtbx_masks_void_count_electrons
_smtbx_masks_void_content
1 0.000 0.000 0.500 244.8 41.2 ?
2 0.500 0.500 0.500 244.8 41.2 ?
